data_1505135
loop_
_publ_author_name
'Debuigne, Antoine'
'Chan-Seng, Delphine'
'Li, Lichun'
'Hamer, Gordon K.'
'Georges, Michael K.'

_publ_section_title
;
 Synthesis and Evaluation of Sterically Hindered 1,1-Diadamantyl Nitroxide
 as a Low-Temperature Mediator for the Stable Free Radical Polymerization
 Process
;
_journal_issue 17
_journal_name_full Macromolecules
_journal_page_first 6224
_journal_paper_doi 10.1021/ma070691k
_journal_volume 40
_journal_year 2007
_chemical_formula_moiety 'C20 H30 N O'
_chemical_formula_sum 'C20 H30 N O'
_chemical_formula_weight 300.45
_chemical_name_systematic
; 
 ? 
;
_space_group_IT_number 62
_symmetry_cell_setting orthorhombic
_symmetry_space_group_name_Hall '-P 2ac 2n'
_symmetry_space_group_name_H-M 'P n m a'
_atom_sites_solution_hydrogens geom
_atom_sites_solution_primary direct
_atom_sites_solution_secondary difmap
_audit_creation_method SHELXL-97
_cell_angle_alpha 90.00
_cell_angle_beta 90.00
_cell_angle_gamma 90.00
_cell_formula_units_Z 4
_cell_length_a 20.6400(4)
_cell_length_b 6.7180(8)
_cell_length_c 11.5790(7)
_cell_measurement_reflns_used 9161
_cell_measurement_temperature 150(1)
_cell_measurement_theta_max 27.5
_cell_measurement_theta_min 2.6
_cell_volume 1605.5(2)
_computing_cell_refinement 'Denzo-SMN (Otwinowski & Minor, 1997)'
_computing_data_collection 'Collect (Nonius BV, 1997-2003)'
_computing_data_reduction Denzo-SMN
_computing_molecular_graphics 'SHELXTL V6.12'
_computing_publication_material 'SHELXTL V6.12'
_computing_structure_refinement 'SHELXTL V6.12(Sheldrick, 2001)'
_computing_structure_solution 'SIR-92 (Altomare et al., 1993)'
_diffrn_ambient_temperature 150(2)
_diffrn_detector_area_resol_mean 9
_diffrn_measured_fraction_theta_full 0.996
_diffrn_measured_fraction_theta_max 0.996
_diffrn_measurement_device_type 'Bruker-Nonius KappaCCD'
_diffrn_measurement_method '\f scans and \w scans with \k offsets'
_diffrn_radiation_monochromator graphite
_diffrn_radiation_source 'fine-focus sealed tube'
_diffrn_radiation_type MoK\a
_diffrn_radiation_wavelength 0.71073
_diffrn_reflns_av_R_equivalents 0.0819
_diffrn_reflns_av_sigmaI/netI 0.0624
_diffrn_reflns_limit_h_max 26
_diffrn_reflns_limit_h_min -26
_diffrn_reflns_limit_k_max 8
_diffrn_reflns_limit_k_min -7
_diffrn_reflns_limit_l_max 15
_diffrn_reflns_limit_l_min -15
_diffrn_reflns_number 9161
_diffrn_reflns_theta_full 27.47
_diffrn_reflns_theta_max 27.47
_diffrn_reflns_theta_min 2.64
_diffrn_standards_decay_% 0
_diffrn_standards_interval_count 0
_diffrn_standards_interval_time 0
_diffrn_standards_number 0
_exptl_absorpt_coefficient_mu 0.075
_exptl_absorpt_correction_T_max 0.989
_exptl_absorpt_correction_T_min 0.597
_exptl_absorpt_correction_type multi-scan
_exptl_absorpt_process_details
; 
multi-scan from symmetry-related measurements 
 Sortav (Blessing 1995) 
;
_exptl_crystal_colour orange
_exptl_crystal_density_diffrn 1.243
_exptl_crystal_density_method 'not measured'
_exptl_crystal_description plate
_exptl_crystal_F_000 660
_exptl_crystal_size_max 0.50
_exptl_crystal_size_mid 0.40
_exptl_crystal_size_min 0.26
_refine_diff_density_max 0.228
_refine_diff_density_min -0.208
_refine_diff_density_rms 0.051
_refine_ls_extinction_coef 0.018(4)
_refine_ls_extinction_expression Fc^*^=kFc[1+0.001xFc^2^\l^3^/sin(2\q)]^-1/4^
_refine_ls_extinction_method SHELXL
_refine_ls_goodness_of_fit_ref 1.063
_refine_ls_hydrogen_treatment constr
_refine_ls_matrix_type full
_refine_ls_number_parameters 116
_refine_ls_number_reflns 1985
_refine_ls_number_restraints 0
_refine_ls_restrained_S_all 1.063
_refine_ls_R_factor_all 0.1234
_refine_ls_R_factor_gt 0.0651
_refine_ls_shift/su_max 0.000
_refine_ls_shift/su_mean 0.000
_refine_ls_structure_factor_coef Fsqd
_refine_ls_weighting_details 'calc w=1/[\s^2^(Fo^2^)+(0.0808P)^2^+0.9271P] where P=(Fo^2^+2Fc^2^)/3'
_refine_ls_weighting_scheme calc
_refine_ls_wR_factor_gt 0.1733
_refine_ls_wR_factor_ref 0.2025
_reflns_number_gt 1150
_reflns_number_total 1985
_reflns_threshold_expression I>2\s(I)
_cod_data_source_file ma070691ksi20070321_015740.cif
_cod_data_source_block k05137a
_cod_depositor_comments
;
The following automatic conversions were performed:

'_symmetry_cell_setting' value 'Orthorhombic' changed to
'orthorhombic' according to
/home/saulius/struct/CIF-dictionaries/cif_core.dic dictionary named
'cif_core.dic' version 2.4.1 from 2010-06-29.

Automatic conversion script
Id: cif_fix_values 1715 2011-07-08 13:25:40Z adriana 
;
_cod_database_code 1505135

loop_
_symmetry_equiv_pos_as_xyz
'x, y, z'
'-x+1/2, -y, z+1/2'
'x+1/2, -y+1/2, -z+1/2'
'-x, y+1/2, -z'
'-x, -y, -z'
'x-1/2, y, -z-1/2'
'-x-1/2, y-1/2, z-1/2'
'x, -y-1/2, z'

loop_
_atom_site_label
_atom_site_type_symbol
_atom_site_fract_x
_atom_site_fract_y
_atom_site_fract_z
_atom_site_U_iso_or_equiv
_atom_site_adp_type
_atom_site_occupancy
_atom_site_symmetry_multiplicity
_atom_site_calc_flag
_atom_site_refinement_flags
O1 O 0.55421(11) 0.2500 0.55653(18) 0.0431(7) Uani 1 2 d S
N1 N 0.58958(12) 0.2500 0.4649(2) 0.0358(7) Uani 1 2 d S
C1 C 0.55499(14) 0.2500 0.3506(2) 0.0295(7) Uani 1 2 d S
C2 C 0.48185(15) 0.2500 0.3747(3) 0.0335(8) Uani 1 2 d S
H2A H 0.4701 0.3694 0.4203 0.040 Uiso 0.50 1 calc PR
H2B H 0.4701 0.1306 0.4203 0.040 Uiso 0.50 1 calc PR
C3 C 0.44424(15) 0.2500 0.2601(3) 0.0364(8) Uani 1 2 d S
H3 H 0.3967 0.2500 0.2769 0.044 Uiso 1 2 calc SR
C4 C 0.46123(11) 0.4362(4) 0.1906(2) 0.0427(7) Uani 1 1 d .
H4A H 0.4367 0.4372 0.1171 0.051 Uiso 1 1 calc R
H4B H 0.4495 0.5569 0.2349 0.051 Uiso 1 1 calc R
C5 C 0.53386(12) 0.4352(4) 0.1660(2) 0.0404(6) Uani 1 1 d .
H5 H 0.5454 0.5561 0.1201 0.048 Uiso 1 1 calc R
C6 C 0.57117(11) 0.4381(4) 0.28059(19) 0.0359(6) Uani 1 1 d .
H6A H 0.5591 0.5580 0.3254 0.043 Uiso 1 1 calc R
H6B H 0.6183 0.4433 0.2651 0.043 Uiso 1 1 calc R
C7 C 0.55233(17) 0.2500 0.0981(3) 0.0430(9) Uani 1 2 d S
H7A H 0.5996 0.2500 0.0832 0.052 Uiso 1 2 calc SR
H7B H 0.5297 0.2500 0.0228 0.052 Uiso 1 2 calc SR
C8 C 0.66097(14) 0.2500 0.4912(3) 0.0327(8) Uani 1 2 d S
C9 C 0.70604(18) 0.2500 0.3883(4) 0.105(2) Uani 1 2 d S
H9A H 0.6978 0.3693 0.3404 0.126 Uiso 0.50 1 calc PR
H9B H 0.6978 0.1307 0.3404 0.126 Uiso 0.50 1 calc PR
C10 C 0.7772(2) 0.2500 0.4291(4) 0.086(2) Uani 1 2 d S
H10 H 0.8064 0.2500 0.3601 0.103 Uiso 1 2 calc SR
C11 C 0.79060(15) 0.0669(6) 0.5008(4) 0.0839(13) Uani 1 1 d .
H11A H 0.7828 -0.0544 0.4543 0.101 Uiso 1 1 calc R
H11B H 0.8363 0.0664 0.5265 0.101 Uiso 1 1 calc R
C12 C 0.74633(14) 0.0694(5) 0.6037(3) 0.0702(10) Uani 1 1 d .
H12 H 0.7548 -0.0515 0.6517 0.084 Uiso 1 1 calc R
C13 C 0.67525(13) 0.0667(4) 0.5638(3) 0.0628(9) Uani 1 1 d .
H13A H 0.6669 -0.0548 0.5178 0.075 Uiso 1 1 calc R
H13B H 0.6463 0.0644 0.6320 0.075 Uiso 1 1 calc R
C14 C 0.7590(2) 0.2500 0.6745(4) 0.0734(15) Uani 1 2 d S
H14A H 0.8046 0.2500 0.7012 0.088 Uiso 1 2 calc SR
H14B H 0.7305 0.2500 0.7433 0.088 Uiso 1 2 calc SR

loop_
_atom_site_aniso_label
_atom_site_aniso_U_11
_atom_site_aniso_U_22
_atom_site_aniso_U_33
_atom_site_aniso_U_23
_atom_site_aniso_U_13
_atom_site_aniso_U_12
O1 0.0389(13) 0.0625(17) 0.0278(12) 0.000 0.0070(10) 0.000
N1 0.0319(15) 0.0521(19) 0.0234(13) 0.000 0.0021(10) 0.000
C1 0.0302(16) 0.0312(18) 0.0271(15) 0.000 -0.0005(12) 0.000
C2 0.0342(17) 0.0374(19) 0.0289(16) 0.000 0.0023(13) 0.000
C3 0.0292(16) 0.046(2) 0.0339(17) 0.000 -0.0020(13) 0.000
C4 0.0403(14) 0.0481(16) 0.0398(13) 0.0052(12) -0.0057(10) 0.0073(11)
C5 0.0446(14) 0.0397(14) 0.0367(13) 0.0123(11) -0.0020(10) -0.0011(11)
C6 0.0375(12) 0.0327(13) 0.0374(12) -0.0001(11) -0.0010(10) -0.0018(10)
C7 0.043(2) 0.059(2) 0.0273(16) 0.000 0.0005(14) 0.000
C8 0.0311(17) 0.040(2) 0.0266(16) 0.000 0.0016(13) 0.000
C9 0.028(2) 0.251(8) 0.036(2) 0.000 0.0024(17) 0.000
C10 0.032(2) 0.190(7) 0.035(2) 0.000 0.0036(16) 0.000
C11 0.0427(17) 0.088(3) 0.121(3) -0.050(2) -0.0176(19) 0.0181(17)
C12 0.0471(17) 0.057(2) 0.107(3) 0.0362(19) -0.0164(17) 0.0014(14)
C13 0.0429(16) 0.0441(17) 0.101(2) 0.0191(17) -0.0136(15) -0.0035(13)
C14 0.049(2) 0.125(5) 0.046(2) 0.000 -0.0104(19) 0.000

loop_
_atom_type_symbol
_atom_type_description
_atom_type_scat_dispersion_real
_atom_type_scat_dispersion_imag
_atom_type_scat_source
C C 0.0033 0.0016 'International Tables Vol C Tables 4.2.6.8 and 6.1.1.4'
H H 0.0000 0.0000 'International Tables Vol C Tables 4.2.6.8 and 6.1.1.4'
N N 0.0061 0.0033 'International Tables Vol C Tables 4.2.6.8 and 6.1.1.4'
O O 0.0106 0.0060 'International Tables Vol C Tables 4.2.6.8 and 6.1.1.4'

loop_
_geom_angle_atom_site_label_1
_geom_angle_atom_site_label_2
_geom_angle_atom_site_label_3
_geom_angle
_geom_angle_site_symmetry_1
_geom_angle_site_symmetry_3
O1 N1 C1 117.1(2) . .
O1 N1 C8 112.9(2) . .
C1 N1 C8 130.0(2) . .
N1 C1 C2 107.8(2) . .
N1 C1 C6 111.15(15) . 8_565
C2 C1 C6 108.03(16) . 8_565
N1 C1 C6 111.15(15) . .
C2 C1 C6 108.03(16) . .
C6 C1 C6 110.5(2) 8_565 .
C1 C2 C3 109.8(2) . .
C4 C3 C4 109.9(3) 8_565 .
C4 C3 C2 109.80(17) 8_565 .
C4 C3 C2 109.80(17) . .
C5 C4 C3 108.7(2) . .
C7 C5 C4 110.3(2) . .
C7 C5 C6 109.4(2) . .
C4 C5 C6 109.37(19) . .
C5 C6 C1 109.65(19) . .
C5 C7 C5 109.9(3) . 8_565
N1 C8 C9 116.3(3) . .
N1 C8 C13 107.57(17) . 8_565
C9 C8 C13 108.5(2) . 8_565
N1 C8 C13 107.57(17) . .
C9 C8 C13 108.5(2) . .
C13 C8 C13 108.2(3) 8_565 .
C8 C9 C10 110.2(3) . .
C11 C10 C11 109.1(4) 8_565 .
C11 C10 C9 110.0(2) 8_565 .
C11 C10 C9 110.0(2) . .
C12 C11 C10 108.4(3) . .
C14 C12 C11 109.9(3) . .
C14 C12 C13 110.0(3) . .
C11 C12 C13 110.0(3) . .
C8 C13 C12 110.0(2) . .
C12 C14 C12 109.3(3) . 8_565

loop_
_geom_bond_atom_site_label_1
_geom_bond_atom_site_label_2
_geom_bond_distance
_geom_bond_site_symmetry_2
O1 N1 1.288(3) .
N1 C1 1.504(4) .
N1 C8 1.505(4) .
C1 C2 1.535(4) .
C1 C6 1.538(3) 8_565
C1 C6 1.538(3) .
C2 C3 1.537(4) .
C3 C4 1.528(3) 8_565
C3 C4 1.528(3) .
C4 C5 1.526(3) .
C5 C7 1.520(3) .
C5 C6 1.534(3) .
C7 C5 1.520(3) 8_565
C8 C9 1.512(5) .
C8 C13 1.520(3) 8_565
C8 C13 1.520(3) .
C9 C10 1.544(6) .
C10 C11 1.509(5) 8_565
C10 C11 1.509(5) .
C11 C12 1.502(5) .
C12 C14 1.488(4) .
C12 C13 1.538(4) .
C14 C12 1.488(4) 8_565
